data_2001172
loop_
_publ_author_name
'Shi, J.'
'Su, G.'
'He, Y.'

_publ_section_title
;
 Structures of ethyl 2-cyano-3-(4-dimethylaminophenyl)propenoate (I)
 and ethyl 2-cyano-3-(4-hydroxy-3-methoxyphenyl)propenoate (II)
;
_journal_issue 12
_journal_name_full 'Acta Crystallographica Section C'
_journal_page_first 2137
_journal_page_last 2139
_journal_paper_doi 10.1107/S0108270193004901
_journal_volume 49
_journal_year 1993
_chemical_formula_sum 'C13 H13 N O4'
_chemical_formula_weight 247.25
_space_group_IT_number 14
_space_group_name_Hall '-P 2yn'
_space_group_name_H-M_alt 'P 1 21/n 1'
_symmetry_cell_setting monoclinic
_symmetry_space_group_name_Hall '-P 2yn'
_symmetry_space_group_name_H-M 'P 1 21/n 1'
_atom_type_scat_source IntTabIV
_cell_angle_alpha 90.
_cell_angle_beta 97.18(2)
_cell_angle_gamma 90.
_cell_formula_units_Z 4
_cell_length_a 10.644(2)
_cell_length_b 9.355(2)
_cell_length_c 12.643(3)
_cell_measurement_reflns_used 25
_cell_measurement_temperature 296
_cell_measurement_theta_max 15
_cell_measurement_theta_min 14
_cell_volume 1249.0(5)
_diffrn_measurement_device 'Enraf-Nonius CAD-4'
_diffrn_measurement_method \w-2\q
_diffrn_radiation_type MoK\a
_diffrn_radiation_wavelength 0.71069
_diffrn_reflns_av_R_equivalents 0.757862
_diffrn_reflns_limit_h_max 12
_diffrn_reflns_limit_h_min 0
_diffrn_reflns_limit_k_max 11
_diffrn_reflns_limit_k_min 0
_diffrn_reflns_limit_l_max 15
_diffrn_reflns_limit_l_min -15
_diffrn_reflns_number 2481
_diffrn_reflns_theta_max 25
_diffrn_standards_decay_% 1.0
_diffrn_standards_interval_time 66
_diffrn_standards_number 3
_exptl_absorpt_coefficient_mu 0.092
_exptl_absorpt_correction_T_max 1.127
_exptl_absorpt_correction_T_min 0.774
_exptl_absorpt_correction_type empirical
_exptl_crystal_colour 'Yellow, transparent'
_exptl_crystal_density_diffrn 1.31
_exptl_crystal_density_meas 1.31
_exptl_crystal_description prismatic
_exptl_crystal_size_max 0.6
_exptl_crystal_size_mid 0.5
_exptl_crystal_size_min 0.5
_refine_diff_density_max 0.26
_refine_diff_density_min -0.25
_refine_ls_extinction_method none
_refine_ls_goodness_of_fit_obs 2.08
_refine_ls_number_parameters 163
_refine_ls_number_reflns 1857
_refine_ls_R_factor_obs 0.056
_refine_ls_shift/esd_max 0.0004
_refine_ls_structure_factor_coef F
_refine_ls_weighting_details w=1/\s^2^(F)
_refine_ls_weighting_scheme calc
_refine_ls_wR_factor_obs 0.066
_reflns_number_observed 1857
_reflns_number_total 2362
_reflns_observed_criterion I>=3\s(I)
_cod_data_source_file hl1030.cif
_cod_data_source_block hl1031_structure_2_of_2
_cod_depositor_comments
;
The following automatic conversions were performed:

'_refine_ls_weighting_scheme' value 'w=1/\s^2^(F)' was changed to
'calc'. New tag '_refine_ls_weighting_details' was created. The value
of the new tag was set to 'w=1/\s^2^(F)'.

Automatic conversion script
Id: cif_fix_values 3143 2015-03-26 13:38:13Z robertas 
;
_cod_original_cell_volume 1249.1(9)
_cod_original_formula_sum 'C13 H13 N1 O4'
_cod_database_code 2001172

loop_
_space_group_symop_id
_space_group_symop_operation_xyz
1 x,y,z
2 -x+1/2,y+1/2,-z+1/2
3 -x,-y,-z
4 x+1/2,-y+1/2,z+1/2

loop_
_atom_site_label
_atom_site_fract_x
_atom_site_fract_y
_atom_site_fract_z
O(1) .25640(10) -.04660(10) .43530(10)
O(2) .08240(10) .08690(10) .29930(10)
O(3) -.17820(10) .54780(10) .72500(10)
O(4) -.31560(10) .59880(10) .58040(10)
N(1) -.2438(2) .4348(2) .36120(10)
C(1) -.0097(2) .1551(2) .22420(10)
C(2) .0872(2) .1242(2) .40360(10)
C(3) .0098(2) .2232(2) .44340(10)
C(4) .0237(2) .2541(2) .55320(10)
C(5) .1173(2) .1828(2) .61970(10)
C(6) .1939(2) .0831(2) .58010(10)
C(7) .1801(2) .0527(2) .47280(10)
C(8) -.0545(2) .3562(2) .60110(10)
C(9) -.1541(2) .4362(2) .55970(10)
C(10) -.2054(2) .4351(2) .4496(2)
C(11) -.2157(2) .5325(2) .63140(10)
C(12) -.3798(2) .7016(2) .6424(2)
C(13) -.4801(2) .7721(3) .5679(2)
H(1) .2409 -.0471 .3640
H(2) .0018 .2557 .2248
H(3) -.0943 .1360 .2424
H(4) -.0066 .1198 .1539
H(5) -.0545 .2715 .3974
H(6) .1295 .1998 .6940
H(7) .2628 .0347 .6209
H(8) -.0405 .3712 .6741
H(9) -.3092 .7716 .6761
H(10) -.4148 .6460 .6998
H(11) -.5250 .8418 .6029
H(12) -.5388 .7024 .5359
H(13) -.4429 .8189 .5112

loop_
_geom_angle_atom_site_label_1
_geom_angle_atom_site_label_2
_geom_angle_atom_site_label_3
_geom_angle
_geom_angle_publ_flag
C(2) O(2) C(1) 118.00(10) yes
C(11) O(4) C(12) 116.50(10) yes
O(2) C(2) C(3) 125.2(2) yes
O(2) C(2) C(7) 114.8(2) yes
C(3) C(2) C(7) 120.00(10) yes
C(2) C(3) C(4) 120.3(2) yes
C(5) C(4) C(3) 118.5(2) yes
C(5) C(4) C(8) 118.00(10) yes
C(3) C(4) C(8) 123.5(2) yes
C(6) C(5) C(4) 121.2(2) yes
C(5) C(6) C(7) 120.3(2) yes
O(1) C(7) C(6) 119.4(2) yes
O(1) C(7) C(2) 120.9(2) yes
C(6) C(7) C(2) 119.7(2) yes
C(9) C(8) C(4) 132.0(2) yes
C(8) C(9) C(10) 124.0(2) yes
C(8) C(9) C(11) 119.0(2) yes
C(10) C(9) C(11) 117.0(2) yes
N(1) C(10) C(9) 178.6(2) yes
O(3) C(11) O(4) 124.5(2) yes
O(3) C(11) C(9) 123.5(2) yes
O(4) C(11) C(9) 112.00(10) yes
O(4) C(12) C(13) 107.4(2) yes

loop_
_geom_bond_atom_site_label_1
_geom_bond_atom_site_label_2
_geom_bond_distance
_geom_bond_publ_flag
O(1) C(7) 1.357(2) yes
O(2) C(2) 1.359(2) yes
O(2) C(1) 1.427(2) yes
O(3) C(11) 1.209(2) yes
O(4) C(11) 1.326(2) yes
O(4) C(12) 1.463(2) yes
N(1) C(10) 1.142(2) yes
C(2) C(3) 1.376(2) yes
C(2) C(7) 1.405(2) yes
C(3) C(4) 1.407(2) yes
C(4) C(5) 1.391(2) yes
C(4) C(8) 1.448(2) yes
C(5) C(6) 1.373(3) yes
C(6) C(7) 1.377(2) yes
C(8) C(9) 1.349(3) yes
C(9) C(10) 1.430(2) yes
C(9) C(11) 1.486(2) yes
C(12) C(13) 1.487(3) yes

loop_
_geom_torsion_atom_site_label_1
_geom_torsion_atom_site_label_2
_geom_torsion_atom_site_label_3
_geom_torsion_atom_site_label_4
_geom_torsion
_geom_torsion_publ_flag
C(6) C(5) C(4) C(8) 179.1(2) yes
C(2) C(3) C(4) C(8) -179.7(2) yes
C(4) C(8) C(9) C(10) -0.4(3) yes
O(3) C(11) C(9) C(10) -176.8(2) yes
C(11) O(4) C(12) C(13) 174.8(2) yes
